data_4101875
loop_
_publ_author_name
'Tim G. Elford'
'Dennis G. Hall'

_publ_contact_author_address
; Department of Chemistry
  University of Alberta
  Edmonton, Alberta T6G 2G2
  Canada
;
_publ_contact_author_email dennis.hall@ualberta.ca
_publ_contact_author_fax 1(780)4928231
_publ_contact_author_name 'Dr. Dennis Hall'
_publ_contact_author_phone 1(780)4923141
_publ_section_title
;
 Total Synthesis of (+)-Chinensiolide B via Tandem
 Allylboration/Lactonization
;
_journal_name_full 'Journal of the American Chemical Society'
_journal_page_first 1488
_journal_page_last 1489
_journal_paper_doi 10.1021/ja9104478
_journal_volume 132
_journal_year 2010
_chemical_absolute_configuration syn
_chemical_formula_sum 'C24 H39 N O3 Si'
_chemical_formula_weight 417.65
_chemical_name_systematic
; 
 ? 
;
_space_group_IT_number 4
_symmetry_cell_setting monoclinic
_symmetry_space_group_name_Hall 'P 2yb'
_symmetry_space_group_name_H-M 'P 1 21 1'
_atom_sites_solution_hydrogens geom
_atom_sites_solution_primary direct
_atom_sites_solution_secondary difmap
_audit_creation_method SHELXL-97
_cell_angle_alpha 90.00
_cell_angle_beta 107.7359(4)
_cell_angle_gamma 90.00
_cell_formula_units_Z 2
_cell_length_a 10.9585(4)
_cell_length_b 7.9293(3)
_cell_length_c 15.5064(6)
_cell_measurement_reflns_used 9952
_cell_measurement_temperature 173(2)
_cell_measurement_theta_max 27.45
_cell_measurement_theta_min 2.71
_cell_volume 1283.36(8)
_computing_cell_refinement 'Bruker SAINT'
_computing_data_collection 'Bruker APEX2'
_computing_data_reduction 'Bruker SAINT'
_computing_molecular_graphics 'Bruker SHELXTL'
_computing_publication_material 'Bruker SHELXTL'
_computing_structure_refinement 'SHELXL-97 (Sheldrick, 2008)'
_computing_structure_solution 'SHELXD (Schneider & Sheldrick, 2002)'
_diffrn_ambient_temperature 173(2)
_diffrn_measured_fraction_theta_full 0.994
_diffrn_measured_fraction_theta_max 0.994
_diffrn_measurement_device_type 'Bruker APEX-II CCD'
_diffrn_measurement_method '\w scans'
_diffrn_radiation_monochromator graphite
_diffrn_radiation_source 'fine-focus sealed tube'
_diffrn_radiation_type MoK\a
_diffrn_radiation_wavelength 0.71073
_diffrn_reflns_av_R_equivalents 0.0160
_diffrn_reflns_av_sigmaI/netI 0.0230
_diffrn_reflns_limit_h_max 14
_diffrn_reflns_limit_h_min -14
_diffrn_reflns_limit_k_max 10
_diffrn_reflns_limit_k_min -10
_diffrn_reflns_limit_l_max 19
_diffrn_reflns_limit_l_min -20
_diffrn_reflns_number 11315
_diffrn_reflns_theta_full 27.50
_diffrn_reflns_theta_max 27.50
_diffrn_reflns_theta_min 1.95
_exptl_absorpt_coefficient_mu 0.113
_exptl_absorpt_correction_T_max 0.9867
_exptl_absorpt_correction_T_min 0.9482
_exptl_absorpt_correction_type integration
_exptl_absorpt_process_details 'SADABS (Sheldrick, 2008)'
_exptl_crystal_colour colourless
_exptl_crystal_density_diffrn 1.081
_exptl_crystal_density_method 'not measured'
_exptl_crystal_description prism
_exptl_crystal_F_000 456
_exptl_crystal_size_max 0.47
_exptl_crystal_size_mid 0.25
_exptl_crystal_size_min 0.12
_refine_diff_density_max 0.388
_refine_diff_density_min -0.159
_refine_diff_density_rms 0.035
_refine_ls_abs_structure_details 'Flack H D (1983), Acta Cryst. A39, 876-881'
_refine_ls_abs_structure_Flack 0.04(7)
_refine_ls_extinction_method none
_refine_ls_goodness_of_fit_ref 1.045
_refine_ls_hydrogen_treatment constr
_refine_ls_matrix_type full
_refine_ls_number_parameters 263
_refine_ls_number_reflns 5820
_refine_ls_number_restraints 1
_refine_ls_restrained_S_all 1.045
_refine_ls_R_factor_all 0.0338
_refine_ls_R_factor_gt 0.0319
_refine_ls_shift/su_max 0.001
_refine_ls_shift/su_mean 0.000
_refine_ls_structure_factor_coef Fsqd
_refine_ls_weighting_details 'calc w=1/[\s^2^(Fo^2^)+(0.0570P)^2^+0.0794P] where P=(Fo^2^+2Fc^2^)/3'
_refine_ls_weighting_scheme calc
_refine_ls_wR_factor_gt 0.0848
_refine_ls_wR_factor_ref 0.0868
_reflns_number_gt 5554
_reflns_number_total 5820
_reflns_threshold_expression I>2\s(I)
_cod_data_source_file ja9104478_si_002.cif
_cod_data_source_block 9
_cod_original_sg_symbol_H-M 'P 21'
_cod_database_code 4101875

loop_
_symmetry_equiv_pos_as_xyz
'x, y, z'
'-x, y+1/2, -z'

loop_
_atom_site_label
_atom_site_type_symbol
_atom_site_fract_x
_atom_site_fract_y
_atom_site_fract_z
_atom_site_U_iso_or_equiv
_atom_site_adp_type
_atom_site_occupancy
_atom_site_symmetry_multiplicity
_atom_site_calc_flag
_atom_site_refinement_flags
_atom_site_disorder_assembly
_atom_site_disorder_group
Si Si -0.17321(3) 0.52206(4) 0.04847(2) 0.02365(8) Uani 1 1 d . . .
O1 O 0.34611(8) 0.55436(13) 0.38211(6) 0.0317(2) Uani 1 1 d . . .
O2 O 0.47670(10) 0.76824(15) 0.44097(8) 0.0418(3) Uani 1 1 d . . .
O3 O -0.07215(8) 0.46586(12) 0.14665(6) 0.0287(2) Uani 1 1 d . . .
N N 0.14210(17) 0.9668(2) 0.46920(13) 0.0605(4) Uani 1 1 d . . .
C1 C 0.40153(12) 0.66359(19) 0.44880(9) 0.0301(3) Uani 1 1 d . . .
C2 C 0.35633(13) 0.63258(18) 0.53070(9) 0.0281(3) Uani 1 1 d . . .
H2 H 0.4245 0.5680 0.5764 0.034 Uiso 1 1 calc R . .
C3 C 0.23970(11) 0.51706(18) 0.49444(8) 0.0256(2) Uani 1 1 d . . .
H3 H 0.1609 0.5885 0.4736 0.031 Uiso 1 1 calc R . .
C4 C 0.26391(12) 0.43460(17) 0.41129(8) 0.0251(3) Uani 1 1 d . . .
H4 H 0.3130 0.3278 0.4310 0.030 Uiso 1 1 calc R . .
C5 C 0.14563(12) 0.39474(16) 0.33250(8) 0.0235(2) Uani 1 1 d . . .
H5 H 0.0942 0.3088 0.3535 0.028 Uiso 1 1 calc R . .
C6 C 0.05835(12) 0.55107(17) 0.29753(8) 0.0290(3) Uani 1 1 d . . .
H6 H 0.1071 0.6537 0.3262 0.035 Uiso 1 1 calc R . .
C7 C 0.03885(12) 0.56094(17) 0.19503(8) 0.0286(3) Uani 1 1 d . . .
H7 H 0.0317 0.6807 0.1739 0.034 Uiso 1 1 calc R . .
C8 C 0.15888(13) 0.47833(19) 0.18460(9) 0.0320(3) Uani 1 1 d . . .
H8A H 0.2340 0.5540 0.2054 0.038 Uiso 1 1 calc R . .
H8B H 0.1470 0.4453 0.1210 0.038 Uiso 1 1 calc R . .
C9 C 0.17337(12) 0.32347(17) 0.24605(8) 0.0265(3) Uani 1 1 d . . .
H9 H 0.0994 0.2482 0.2160 0.032 Uiso 1 1 calc R . .
C10 C 0.33532(16) 0.80013(19) 0.57389(10) 0.0378(3) Uani 1 1 d . . .
H10A H 0.3197 0.7768 0.6324 0.045 Uiso 1 1 calc R . .
H10B H 0.4140 0.8694 0.5864 0.045 Uiso 1 1 calc R . .
C11 C 0.22748(17) 0.8951(2) 0.51583(12) 0.0419(4) Uani 1 1 d . . .
C12 C 0.22169(15) 0.38815(19) 0.56324(9) 0.0337(3) Uani 1 1 d . . .
H12A H 0.1463 0.3169 0.5339 0.040 Uiso 1 1 calc R . .
H12B H 0.2978 0.3138 0.5821 0.040 Uiso 1 1 calc R . .
C13 C 0.2031(2) 0.4701(2) 0.64526(11) 0.0487(4) Uani 1 1 d . . .
H13 H 0.1270 0.5334 0.6380 0.058 Uiso 1 1 calc R . .
C14 C 0.2859(3) 0.4598(3) 0.72698(12) 0.0747(7) Uani 1 1 d . . .
H14A H 0.3629 0.3975 0.7364 0.090 Uiso 1 1 calc R . .
H14B H 0.2686 0.5148 0.7764 0.090 Uiso 1 1 calc R . .
C15 C -0.06660(14) 0.5473(3) 0.32158(10) 0.0450(4) Uani 1 1 d . . .
H15A H -0.1166 0.6488 0.2980 0.054 Uiso 1 1 calc R . .
H15B H -0.0475 0.5434 0.3875 0.054 Uiso 1 1 calc R . .
H15C H -0.1160 0.4471 0.2947 0.054 Uiso 1 1 calc R . .
C16 C -0.22779(14) 0.74276(18) 0.05361(12) 0.0387(3) Uani 1 1 d . . .
H16B H -0.2652 0.7536 0.1033 0.046 Uiso 1 1 calc R . .
H16A H -0.2924 0.7716 -0.0037 0.046 Uiso 1 1 calc R . .
H16C H -0.1546 0.8195 0.0640 0.046 Uiso 1 1 calc R . .
C17 C -0.09707(13) 0.5053(2) -0.04333(9) 0.0393(3) Uani 1 1 d . . .
H17A H -0.0263 0.5860 -0.0322 0.047 Uiso 1 1 calc R . .
H17B H -0.1607 0.5303 -0.1017 0.047 Uiso 1 1 calc R . .
H17C H -0.0642 0.3906 -0.0445 0.047 Uiso 1 1 calc R . .
C18 C -0.31049(13) 0.36902(17) 0.02907(10) 0.0295(3) Uani 1 1 d . . .
C19 C -0.26065(16) 0.18782(19) 0.03268(13) 0.0435(4) Uani 1 1 d . . .
H19B H -0.1993 0.1661 0.0924 0.052 Uiso 1 1 calc R . .
H19C H -0.2182 0.1725 -0.0140 0.052 Uiso 1 1 calc R . .
H19A H -0.3326 0.1089 0.0219 0.052 Uiso 1 1 calc R . .
C20 C -0.40858(15) 0.4003(2) -0.06451(12) 0.0456(4) Uani 1 1 d . . .
H20A H -0.4793 0.3198 -0.0743 0.055 Uiso 1 1 calc R . .
H20B H -0.3669 0.3857 -0.1117 0.055 Uiso 1 1 calc R . .
H20C H -0.4420 0.5155 -0.0671 0.055 Uiso 1 1 calc R . .
C21 C -0.37666(16) 0.3914(2) 0.10211(12) 0.0459(4) Uani 1 1 d . . .
H21A H -0.4477 0.3111 0.0916 0.055 Uiso 1 1 calc R . .
H21B H -0.4098 0.5066 0.0997 0.055 Uiso 1 1 calc R . .
H21C H -0.3149 0.3708 0.1618 0.055 Uiso 1 1 calc R . .
C22 C 0.29202(14) 0.2170(2) 0.25999(9) 0.0361(3) Uani 1 1 d . . .
C23 C 0.39190(15) 0.2661(3) 0.23399(11) 0.0494(4) Uani 1 1 d . . .
H23A H 0.4625 0.1923 0.2410 0.059 Uiso 1 1 calc R . .
H23B H 0.3924 0.3749 0.2085 0.059 Uiso 1 1 calc R . .
C24 C 0.28853(19) 0.0474(2) 0.30016(11) 0.0520(4) Uani 1 1 d . . .
H24A H 0.3640 -0.0172 0.2986 0.062 Uiso 1 1 calc R . .
H24B H 0.2108 -0.0121 0.2653 0.062 Uiso 1 1 calc R . .
H24C H 0.2885 0.0599 0.3630 0.062 Uiso 1 1 calc R . .

loop_
_atom_site_aniso_label
_atom_site_aniso_U_11
_atom_site_aniso_U_22
_atom_site_aniso_U_33
_atom_site_aniso_U_23
_atom_site_aniso_U_13
_atom_site_aniso_U_12
Si 0.02151(15) 0.02406(16) 0.02326(16) 0.00321(13) 0.00365(11) 0.00183(13)
O1 0.0272(4) 0.0439(6) 0.0235(4) -0.0025(4) 0.0067(3) -0.0050(4)
O2 0.0328(5) 0.0503(7) 0.0400(6) 0.0016(5) 0.0076(4) -0.0128(5)
O3 0.0270(4) 0.0306(5) 0.0237(4) 0.0037(4) 0.0004(3) -0.0017(4)
N 0.0679(10) 0.0501(9) 0.0678(10) 0.0031(8) 0.0269(9) 0.0196(8)
C1 0.0225(6) 0.0372(7) 0.0272(7) 0.0007(5) 0.0024(5) -0.0003(5)
C2 0.0285(6) 0.0301(6) 0.0222(6) -0.0024(5) 0.0025(5) -0.0020(5)
C3 0.0271(5) 0.0281(5) 0.0201(5) -0.0028(5) 0.0052(4) -0.0005(5)
C4 0.0251(6) 0.0288(6) 0.0203(6) -0.0007(5) 0.0053(5) 0.0005(5)
C5 0.0249(6) 0.0256(6) 0.0189(5) 0.0000(5) 0.0051(5) -0.0001(5)
C6 0.0289(6) 0.0306(7) 0.0235(6) -0.0009(5) 0.0021(5) 0.0042(5)
C7 0.0280(6) 0.0295(7) 0.0227(6) 0.0041(5) -0.0004(5) -0.0022(5)
C8 0.0294(6) 0.0434(8) 0.0216(6) 0.0050(5) 0.0053(5) -0.0019(5)
C9 0.0273(6) 0.0321(7) 0.0182(5) -0.0020(5) 0.0040(5) 0.0020(5)
C10 0.0469(8) 0.0329(7) 0.0331(7) -0.0086(6) 0.0112(6) -0.0077(6)
C11 0.0536(9) 0.0323(7) 0.0458(9) -0.0058(7) 0.0237(8) 0.0010(7)
C12 0.0419(8) 0.0350(7) 0.0243(6) -0.0019(6) 0.0104(6) -0.0077(6)
C13 0.0693(11) 0.0501(10) 0.0345(8) -0.0068(7) 0.0274(8) -0.0183(8)
C14 0.1220(19) 0.0741(14) 0.0273(8) -0.0092(9) 0.0215(10) -0.0426(14)
C15 0.0335(7) 0.0681(12) 0.0329(7) -0.0016(8) 0.0093(6) 0.0156(8)
C16 0.0342(7) 0.0240(6) 0.0530(9) 0.0041(6) 0.0062(7) 0.0045(6)
C17 0.0334(7) 0.0568(10) 0.0279(6) 0.0073(7) 0.0096(5) 0.0015(7)
C18 0.0246(6) 0.0272(6) 0.0345(7) 0.0021(5) 0.0058(5) 0.0006(5)
C19 0.0406(8) 0.0257(7) 0.0617(11) -0.0015(7) 0.0116(8) -0.0010(6)
C20 0.0307(7) 0.0481(9) 0.0467(9) 0.0045(8) -0.0050(6) -0.0068(7)
C21 0.0375(8) 0.0478(9) 0.0578(10) -0.0014(8) 0.0227(8) -0.0090(7)
C22 0.0353(7) 0.0490(9) 0.0198(6) -0.0072(6) 0.0024(5) 0.0124(6)
C23 0.0346(8) 0.0721(12) 0.0398(8) -0.0126(8) 0.0087(7) 0.0110(8)
C24 0.0664(10) 0.0505(10) 0.0348(8) 0.0023(7) 0.0090(7) 0.0247(9)

loop_
_atom_type_symbol
_atom_type_description
_atom_type_scat_dispersion_real
_atom_type_scat_dispersion_imag
_atom_type_scat_source
C C 0.0033 0.0016 'International Tables Vol C Tables 4.2.6.8 and 6.1.1.4'
H H 0.0000 0.0000 'International Tables Vol C Tables 4.2.6.8 and 6.1.1.4'
N N 0.0061 0.0033 'International Tables Vol C Tables 4.2.6.8 and 6.1.1.4'
O O 0.0106 0.0060 'International Tables Vol C Tables 4.2.6.8 and 6.1.1.4'
Si Si 0.0817 0.0704 'International Tables Vol C Tables 4.2.6.8 and 6.1.1.4'

loop_
_geom_angle_atom_site_label_1
_geom_angle_atom_site_label_2
_geom_angle_atom_site_label_3
_geom_angle
_geom_angle_site_symmetry_1
_geom_angle_site_symmetry_3
_geom_angle_publ_flag
O3 Si C16 110.45(6) . . ?
O3 Si C17 110.83(6) . . ?
C16 Si C17 108.98(8) . . ?
O3 Si C18 104.62(5) . . ?
C16 Si C18 111.18(7) . . ?
C17 Si C18 110.73(7) . . ?
C1 O1 C4 110.78(10) . . ?
C7 O3 Si 124.44(8) . . ?
O2 C1 O1 122.04(13) . . ?
O2 C1 C2 127.26(13) . . ?
O1 C1 C2 110.70(11) . . ?
C1 C2 C3 103.78(10) . . ?
C1 C2 C10 110.81(12) . . ?
C3 C2 C10 117.23(12) . . ?
C12 C3 C2 114.38(10) . . ?
C12 C3 C4 113.03(12) . . ?
C2 C3 C4 102.94(10) . . ?
O1 C4 C5 109.82(10) . . ?
O1 C4 C3 105.14(10) . . ?
C5 C4 C3 116.08(10) . . ?
C4 C5 C6 113.40(10) . . ?
C4 C5 C9 115.00(10) . . ?
C6 C5 C9 104.33(10) . . ?
C15 C6 C7 113.63(11) . . ?
C15 C6 C5 113.62(12) . . ?
C7 C6 C5 106.09(10) . . ?
O3 C7 C8 109.95(11) . . ?
O3 C7 C6 110.02(10) . . ?
C8 C7 C6 103.60(10) . . ?
C7 C8 C9 102.01(10) . . ?
C22 C9 C8 117.30(12) . . ?
C22 C9 C5 117.52(10) . . ?
C8 C9 C5 103.44(11) . . ?
C11 C10 C2 112.24(12) . . ?
N C11 C10 178.59(19) . . ?
C13 C12 C3 112.43(13) . . ?
C14 C13 C12 123.9(2) . . ?
C21 C18 C19 109.01(14) . . ?
C21 C18 C20 109.06(13) . . ?
C19 C18 C20 108.92(14) . . ?
C21 C18 Si 110.03(10) . . ?
C19 C18 Si 109.86(10) . . ?
C20 C18 Si 109.92(10) . . ?
C23 C22 C24 121.23(16) . . ?
C23 C22 C9 122.92(16) . . ?
C24 C22 C9 115.76(14) . . ?

loop_
_geom_bond_atom_site_label_1
_geom_bond_atom_site_label_2
_geom_bond_distance
_geom_bond_site_symmetry_2
_geom_bond_publ_flag
Si O3 1.6479(9) . ?
Si C16 1.8589(14) . ?
Si C17 1.8610(14) . ?
Si C18 1.8843(14) . ?
O1 C1 1.3438(17) . ?
O1 C4 1.4718(16) . ?
O2 C1 1.2012(18) . ?
O3 C7 1.4335(15) . ?
N C11 1.144(2) . ?
C1 C2 1.517(2) . ?
C2 C3 1.5332(18) . ?
C2 C10 1.536(2) . ?
C3 C12 1.5330(19) . ?
C3 C4 1.5391(16) . ?
C4 C5 1.5191(16) . ?
C5 C6 1.5587(17) . ?
C5 C9 1.5675(17) . ?
C6 C15 1.5252(19) . ?
C6 C7 1.5397(18) . ?
C7 C8 1.5215(19) . ?
C8 C9 1.5326(19) . ?
C9 C22 1.5095(19) . ?
C10 C11 1.458(2) . ?
C12 C13 1.497(2) . ?
C13 C14 1.317(3) . ?
C18 C21 1.530(2) . ?
C18 C19 1.532(2) . ?
C18 C20 1.540(2) . ?
C22 C23 1.335(2) . ?
C22 C24 1.487(3) . ?

loop_
_geom_torsion_atom_site_label_1
_geom_torsion_atom_site_label_2
_geom_torsion_atom_site_label_3
_geom_torsion_atom_site_label_4
_geom_torsion
_geom_torsion_site_symmetry_1
_geom_torsion_site_symmetry_2
_geom_torsion_site_symmetry_3
_geom_torsion_site_symmetry_4
_geom_torsion_publ_flag
C16 Si O3 C7 -51.38(12) . . . . ?
C17 Si O3 C7 69.50(12) . . . . ?
C18 Si O3 C7 -171.11(10) . . . . ?
C4 O1 C1 O2 176.92(13) . . . . ?
C4 O1 C1 C2 -2.61(15) . . . . ?
O2 C1 C2 C3 166.68(14) . . . . ?
O1 C1 C2 C3 -13.82(15) . . . . ?
O2 C1 C2 C10 40.01(19) . . . . ?
O1 C1 C2 C10 -140.49(12) . . . . ?
C1 C2 C3 C12 146.34(11) . . . . ?
C10 C2 C3 C12 -91.14(15) . . . . ?
C1 C2 C3 C4 23.33(13) . . . . ?
C10 C2 C3 C4 145.84(12) . . . . ?
C1 O1 C4 C5 143.56(11) . . . . ?
C1 O1 C4 C3 17.99(13) . . . . ?
C12 C3 C4 O1 -149.14(11) . . . . ?
C2 C3 C4 O1 -25.22(12) . . . . ?
C12 C3 C4 C5 89.29(14) . . . . ?
C2 C3 C4 C5 -146.80(11) . . . . ?
O1 C4 C5 C6 -63.40(13) . . . . ?
C3 C4 C5 C6 55.65(15) . . . . ?
O1 C4 C5 C9 56.56(14) . . . . ?
C3 C4 C5 C9 175.61(11) . . . . ?
C4 C5 C6 C15 -107.86(13) . . . . ?
C9 C5 C6 C15 126.28(12) . . . . ?
C4 C5 C6 C7 126.60(11) . . . . ?
C9 C5 C6 C7 0.74(13) . . . . ?
Si O3 C7 C8 -103.78(11) . . . . ?
Si O3 C7 C6 142.74(9) . . . . ?
C15 C6 C7 O3 -35.42(17) . . . . ?
C5 C6 C7 O3 90.12(12) . . . . ?
C15 C6 C7 C8 -152.92(13) . . . . ?
C5 C6 C7 C8 -27.38(13) . . . . ?
O3 C7 C8 C9 -73.81(12) . . . . ?
C6 C7 C8 C9 43.74(13) . . . . ?
C7 C8 C9 C22 -174.33(11) . . . . ?
C7 C8 C9 C5 -43.19(12) . . . . ?
C4 C5 C9 C22 32.11(17) . . . . ?
C6 C5 C9 C22 156.96(12) . . . . ?
C4 C5 C9 C8 -98.91(12) . . . . ?
C6 C5 C9 C8 25.94(12) . . . . ?
C1 C2 C10 C11 67.93(16) . . . . ?
C3 C2 C10 C11 -50.89(17) . . . . ?
C2 C10 C11 N 13(8) . . . . ?
C2 C3 C12 C13 60.50(17) . . . . ?
C4 C3 C12 C13 177.88(13) . . . . ?
C3 C12 C13 C14 -113.09(19) . . . . ?
O3 Si C18 C21 63.72(11) . . . . ?
C16 Si C18 C21 -55.51(13) . . . . ?
C17 Si C18 C21 -176.82(11) . . . . ?
O3 Si C18 C19 -56.30(13) . . . . ?
C16 Si C18 C19 -175.54(12) . . . . ?
C17 Si C18 C19 63.15(13) . . . . ?
O3 Si C18 C20 -176.15(10) . . . . ?
C16 Si C18 C20 64.62(13) . . . . ?
C17 Si C18 C20 -56.69(12) . . . . ?
C8 C9 C22 C23 11.2(2) . . . . ?
C5 C9 C22 C23 -113.14(16) . . . . ?
C8 C9 C22 C24 -165.39(12) . . . . ?
C5 C9 C22 C24 70.28(16) . . . . ?

loop_
_cod_related_entry_id
_cod_related_entry_database
_cod_related_entry_code
1 ChemSpider 26604335
